data_4113425
loop_
_publ_author_name
'David G. Churchill'
'Kevin E. Janak'
'Joshua S. Wittenberg'
'Gerard Parkin'

_publ_section_title
;
 Normal and Inverse Primary Kinetic Deuterium Isotope Effects for C-H Bond
 Reductive Elimination and Oxidative Addition Reactions of Molybdenocene
 and Tungstenocene Complexes: Evidence for Benzene \s-Complex
 Intermediates
;
_journal_name_full 'Journal of the American Chemical Society'
_journal_page_first 1403
_journal_page_last 1420
_journal_paper_doi 10.1021/ja027670k
_journal_volume 125
_journal_year 2003
_chemical_formula_sum 'C26 H36 Cl2 Si W'
_chemical_formula_weight 631.39
_chemical_name_systematic
; 
 ? 
;
_space_group_IT_number 4
_symmetry_cell_setting monoclinic
_symmetry_space_group_name_Hall 'P 2yb'
_symmetry_space_group_name_H-M 'P 1 21 1'
_atom_sites_solution_hydrogens geom
_atom_sites_solution_primary direct
_atom_sites_solution_secondary difmap
_audit_creation_method SHELXL-97
_cell_angle_alpha 90.00
_cell_angle_beta 108.139(18)
_cell_angle_gamma 90.00
_cell_formula_units_Z 2
_cell_length_a 9.567(4)
_cell_length_b 10.217(5)
_cell_length_c 13.598(5)
_cell_measurement_temperature 203(2)
_cell_volume 1263.1(9)
_computing_cell_refinement 'Bruker SMART'
_computing_data_collection 'Bruker SMART'
_computing_data_reduction 'Bruker SHELXTL'
_computing_molecular_graphics 'Bruker SHELXTL'
_computing_publication_material 'Bruker SHELXTL'
_computing_structure_refinement 'SHELXL-97 (Sheldrick, 1997)'
_computing_structure_solution 'SHELXS-97 (Sheldrick, 1990)'
_diffrn_ambient_temperature 203(2)
_diffrn_measured_fraction_theta_full 0.914
_diffrn_measured_fraction_theta_max 0.914
_diffrn_measurement_device_type 'CCD area detector'
_diffrn_measurement_method 'phi and omega scans'
_diffrn_radiation_monochromator graphite
_diffrn_radiation_source 'fine-focus sealed tube'
_diffrn_radiation_type MoK\a
_diffrn_radiation_wavelength 0.71073
_diffrn_reflns_av_R_equivalents 0.0269
_diffrn_reflns_av_sigmaI/netI 0.0333
_diffrn_reflns_limit_h_max 6
_diffrn_reflns_limit_h_min -12
_diffrn_reflns_limit_k_max 13
_diffrn_reflns_limit_k_min -13
_diffrn_reflns_limit_l_max 18
_diffrn_reflns_limit_l_min -8
_diffrn_reflns_number 8794
_diffrn_reflns_theta_full 28.28
_diffrn_reflns_theta_max 28.28
_diffrn_reflns_theta_min 1.58
_exptl_absorpt_coefficient_mu 4.843
_exptl_absorpt_correction_T_max 0.6430
_exptl_absorpt_correction_T_min 0.4442
_exptl_absorpt_correction_type none
_exptl_crystal_density_diffrn 1.660
_exptl_crystal_F_000 628
_exptl_crystal_size_max 0.20
_exptl_crystal_size_mid 0.10
_exptl_crystal_size_min 0.10
_refine_diff_density_max 1.218
_refine_diff_density_min -1.207
_refine_diff_density_rms 0.097
_refine_ls_abs_structure_details 'Flack H D (1983), Acta Cryst. A39, 876-881'
_refine_ls_abs_structure_Flack 0.039(8)
_refine_ls_extinction_coef 0.0014(2)
_refine_ls_extinction_expression Fc^*^=kFc[1+0.001xFc^2^\l^3^/sin(2\q)]^-1/4^
_refine_ls_extinction_method SHELXL
_refine_ls_goodness_of_fit_ref 1.058
_refine_ls_hydrogen_treatment mixed
_refine_ls_matrix_type full
_refine_ls_number_parameters 283
_refine_ls_number_reflns 5552
_refine_ls_number_restraints 1
_refine_ls_restrained_S_all 1.058
_refine_ls_R_factor_all 0.0270
_refine_ls_R_factor_gt 0.0249
_refine_ls_shift/su_max 0.002
_refine_ls_shift/su_mean 0.000
_refine_ls_structure_factor_coef Fsqd
_refine_ls_weighting_details 'calc w=1/[\s^2^(Fo^2^)+(0.0266P)^2^+2.0276P] where P=(Fo^2^+2Fc^2^)/3'
_refine_ls_weighting_scheme calc
_refine_ls_wR_factor_gt 0.0599
_refine_ls_wR_factor_ref 0.0609
_reflns_number_gt 5308
_reflns_number_total 5552
_reflns_threshold_expression >2sigma(I)
_cod_data_source_file ja027670k-5_s1_1.cif
_cod_data_source_block com10
_cod_database_code 4113425

loop_
_symmetry_equiv_pos_as_xyz
'x, y, z'
'-x, y+1/2, -z'

loop_
_atom_site_label
_atom_site_type_symbol
_atom_site_fract_x
_atom_site_fract_y
_atom_site_fract_z
_atom_site_U_iso_or_equiv
_atom_site_adp_type
_atom_site_occupancy
_atom_site_symmetry_multiplicity
_atom_site_calc_flag
_atom_site_refinement_flags
W W 0.832556(16) 0.57719(2) 0.720583(11) 0.02031(6) Uani 1 1 d .
Cl1 Cl 1.05953(15) 0.66451(14) 0.84007(12) 0.0378(3) Uani 1 1 d .
Cl2 Cl 1.00775(18) 0.45235(14) 0.66003(13) 0.0417(3) Uani 1 1 d .
Si Si 0.48565(15) 0.60292(13) 0.66573(12) 0.0298(4) Uani 1 1 d .
C11 C 0.6332(6) 0.6850(5) 0.6237(4) 0.0261(10) Uani 1 1 d .
C12 C 0.7326(6) 0.7821(5) 0.6836(5) 0.0253(11) Uani 1 1 d .
C13 C 0.8550(6) 0.7916(5) 0.6445(5) 0.0326(12) Uani 1 1 d .
C14 C 0.8391(6) 0.6973(6) 0.5674(5) 0.0345(12) Uani 1 1 d .
C15 C 0.7050(6) 0.6251(5) 0.5543(4) 0.0306(11) Uani 1 1 d .
C21 C 0.6334(6) 0.5013(5) 0.7557(4) 0.0278(11) Uani 1 1 d .
C22 C 0.7365(6) 0.5478(4) 0.8530(4) 0.0275(12) Uani 1 1 d .
C23 C 0.8573(6) 0.4578(5) 0.8809(4) 0.0311(11) Uani 1 1 d .
C24 C 0.8372(6) 0.3639(5) 0.8027(4) 0.0304(11) Uani 1 1 d .
C25 C 0.7032(7) 0.3898(6) 0.7228(5) 0.0311(12) Uani 1 1 d .
C32 C 0.7047(7) 0.8853(6) 0.7543(5) 0.0386(13) Uani 1 1 d .
H32A H 0.6721 0.9653 0.7154 0.058 Uiso 1 1 calc R
H32B H 0.7948 0.9022 0.8101 0.058 Uiso 1 1 calc R
H32C H 0.6293 0.8550 0.7828 0.058 Uiso 1 1 calc R
C33 C 0.9754(7) 0.8916(6) 0.6760(6) 0.0468(16) Uani 1 1 d .
H33A H 0.9973 0.9110 0.7490 0.070 Uiso 1 1 calc R
H33B H 0.9441 0.9709 0.6360 0.070 Uiso 1 1 calc R
H33C H 1.0629 0.8575 0.6633 0.070 Uiso 1 1 calc R
C34 C 0.9387(8) 0.6830(7) 0.5026(6) 0.0514(18) Uani 1 1 d .
H34A H 1.0396 0.6982 0.5449 0.077 Uiso 1 1 calc R
H34B H 0.9115 0.7462 0.4466 0.077 Uiso 1 1 calc R
H34C H 0.9298 0.5952 0.4740 0.077 Uiso 1 1 calc R
C35 C 0.6460(7) 0.5314(6) 0.4653(4) 0.0374(13) Uani 1 1 d .
H35A H 0.6313 0.5775 0.4005 0.056 Uiso 1 1 calc R
H35B H 0.5530 0.4957 0.4673 0.056 Uiso 1 1 calc R
H35C H 0.7158 0.4608 0.4708 0.056 Uiso 1 1 calc R
C42 C 0.7127(8) 0.6466(6) 0.9296(5) 0.0401(14) Uani 1 1 d .
H42A H 0.7940 0.7080 0.9486 0.060 Uiso 1 1 calc R
H42B H 0.7073 0.6013 0.9911 0.060 Uiso 1 1 calc R
H42C H 0.6216 0.6936 0.8982 0.060 Uiso 1 1 calc R
C43 C 0.9783(8) 0.4555(6) 0.9796(5) 0.0430(14) Uani 1 1 d .
H43A H 1.0697 0.4337 0.9666 0.064 Uiso 1 1 calc R
H43B H 0.9576 0.3903 1.0251 0.064 Uiso 1 1 calc R
H43C H 0.9873 0.5408 1.0122 0.064 Uiso 1 1 calc R
C44 C 0.9323(8) 0.2473(6) 0.8072(6) 0.0459(15) Uani 1 1 d .
H44A H 1.0305 0.2651 0.8533 0.069 Uiso 1 1 calc R
H44B H 0.9372 0.2282 0.7385 0.069 Uiso 1 1 calc R
H44C H 0.8913 0.1727 0.8328 0.069 Uiso 1 1 calc R
C45 C 0.6375(8) 0.2927(6) 0.6373(5) 0.0427(14) Uani 1 1 d .
H45A H 0.6243 0.2092 0.6671 0.064 Uiso 1 1 calc R
H45B H 0.7030 0.2818 0.5959 0.064 Uiso 1 1 calc R
H45C H 0.5430 0.3247 0.5939 0.064 Uiso 1 1 calc R
C51 C 0.3771(7) 0.7104(8) 0.7243(6) 0.0473(16) Uani 1 1 d .
H51A H 0.3150 0.6571 0.7527 0.071 Uiso 1 1 calc R
H51B H 0.3161 0.7682 0.6717 0.071 Uiso 1 1 calc R
H51C H 0.4433 0.7620 0.7791 0.071 Uiso 1 1 calc R
C52 C 0.3421(7) 0.5119(7) 0.5621(6) 0.0478(16) Uani 1 1 d .
H52A H 0.2832 0.5737 0.5120 0.072 Uiso 1 1 calc R
H52B H 0.2793 0.4636 0.5931 0.072 Uiso 1 1 calc R
H52C H 0.3898 0.4515 0.5277 0.072 Uiso 1 1 calc R
C1 C 1.5934(10) 0.2886(12) 0.9700(8) 0.074(3) Uani 1 1 d .
H1A H 1.6781 0.3084 1.0253 0.089 Uiso 1 1 calc R
C2 C 1.5855(11) 0.1774(12) 0.9182(9) 0.083(3) Uani 1 1 d .
H2A H 1.6641 0.1177 0.9378 0.099 Uiso 1 1 calc R
C3 C 1.4637(15) 0.1490(12) 0.8361(9) 0.101(4) Uani 1 1 d .
H3A H 1.4583 0.0701 0.7997 0.121 Uiso 1 1 calc R
C4 C 1.3483(11) 0.2377(14) 0.8073(7) 0.088(4) Uani 1 1 d .
H4A H 1.2641 0.2192 0.7513 0.106 Uiso 1 1 calc R
C5 C 1.3578(10) 0.3498(10) 0.8598(8) 0.072(3) Uani 1 1 d .
H5A H 1.2813 0.4114 0.8393 0.087 Uiso 1 1 calc R
C6 C 1.4771(13) 0.3748(10) 0.9424(9) 0.082(3) Uani 1 1 d .
H6A H 1.4806 0.4516 0.9812 0.099 Uiso 1 1 calc R

loop_
_atom_site_aniso_label
_atom_site_aniso_U_11
_atom_site_aniso_U_22
_atom_site_aniso_U_33
_atom_site_aniso_U_23
_atom_site_aniso_U_13
_atom_site_aniso_U_12
W 0.02102(8) 0.01893(8) 0.02088(8) 0.00021(14) 0.00637(5) 0.00111(14)
Cl1 0.0272(6) 0.0409(7) 0.0392(7) 0.0022(6) 0.0014(5) -0.0091(5)
Cl2 0.0461(8) 0.0389(7) 0.0472(8) 0.0052(6) 0.0249(7) 0.0192(6)
Si 0.0222(6) 0.0331(12) 0.0345(7) 0.0001(6) 0.0096(5) -0.0011(5)
C11 0.024(2) 0.027(2) 0.026(3) 0.0019(19) 0.006(2) -0.0001(19)
C12 0.020(2) 0.023(2) 0.030(3) -0.005(2) 0.005(2) 0.0017(19)
C13 0.031(3) 0.022(2) 0.045(3) 0.014(2) 0.012(2) 0.004(2)
C14 0.033(3) 0.035(3) 0.039(3) 0.012(2) 0.015(2) 0.008(2)
C15 0.033(3) 0.029(2) 0.033(3) 0.0069(19) 0.013(2) 0.009(2)
C21 0.033(3) 0.029(3) 0.020(2) -0.0005(19) 0.008(2) -0.009(2)
C22 0.035(2) 0.028(4) 0.021(2) -0.0018(17) 0.0110(19) -0.0048(18)
C23 0.039(3) 0.025(2) 0.027(3) 0.007(2) 0.007(2) -0.005(2)
C24 0.037(3) 0.023(2) 0.030(3) 0.0024(19) 0.009(2) -0.007(2)
C25 0.033(3) 0.026(3) 0.034(3) 0.001(2) 0.011(2) -0.003(2)
C32 0.037(3) 0.024(3) 0.055(4) -0.009(2) 0.014(3) 0.004(2)
C33 0.031(3) 0.038(3) 0.070(5) 0.020(3) 0.013(3) -0.007(3)
C34 0.053(4) 0.058(4) 0.054(4) 0.020(3) 0.032(4) 0.010(3)
C35 0.040(3) 0.045(3) 0.025(3) -0.001(2) 0.006(2) 0.008(2)
C42 0.053(4) 0.038(3) 0.035(3) -0.007(2) 0.022(3) -0.006(3)
C43 0.049(4) 0.042(3) 0.029(3) 0.010(2) -0.002(3) -0.003(3)
C44 0.048(4) 0.028(3) 0.057(4) 0.017(3) 0.008(3) 0.010(3)
C45 0.048(4) 0.026(3) 0.048(4) -0.008(2) 0.008(3) -0.008(3)
C51 0.032(3) 0.064(4) 0.052(4) -0.007(3) 0.021(3) 0.004(3)
C52 0.030(3) 0.058(4) 0.051(4) 0.010(3) 0.007(3) -0.011(3)
C1 0.045(4) 0.105(8) 0.068(6) 0.024(5) 0.010(4) -0.019(5)
C2 0.056(5) 0.117(9) 0.086(7) 0.038(7) 0.038(5) 0.032(6)
C3 0.131(10) 0.112(8) 0.072(7) -0.013(6) 0.051(7) 0.041(8)
C4 0.069(6) 0.157(11) 0.038(4) 0.011(5) 0.016(4) 0.024(7)
C5 0.059(5) 0.087(7) 0.078(6) 0.036(5) 0.032(5) 0.024(5)
C6 0.085(7) 0.067(6) 0.107(9) 0.002(6) 0.046(7) -0.027(5)

loop_
_atom_type_symbol
_atom_type_description
_atom_type_scat_dispersion_real
_atom_type_scat_dispersion_imag
_atom_type_scat_source
C C 0.0033 0.0016 'International Tables Vol C Tables 4.2.6.8 and 6.1.1.4'
H H 0.0000 0.0000 'International Tables Vol C Tables 4.2.6.8 and 6.1.1.4'
Cl Cl 0.1484 0.1585 'International Tables Vol C Tables 4.2.6.8 and 6.1.1.4'
W W -0.8490 6.8722 'International Tables Vol C Tables 4.2.6.8 and 6.1.1.4'
Si Si 0.0817 0.0704 'International Tables Vol C Tables 4.2.6.8 and 6.1.1.4'

loop_
_geom_angle_atom_site_label_1
_geom_angle_atom_site_label_2
_geom_angle_atom_site_label_3
_geom_angle
C11 W C21 70.8(2)
C11 W C15 37.90(18)
C21 W C15 93.3(2)
C11 W C22 92.92(19)
C21 W C22 37.69(18)
C15 W C22 126.35(19)
C11 W C25 93.1(2)
C21 W C25 37.6(2)
C15 W C25 94.0(2)
C22 W C25 61.7(2)
C11 W C12 37.00(19)
C21 W C12 92.2(2)
C15 W C12 61.65(19)
C22 W C12 92.89(19)
C25 W C12 125.3(2)
C11 W C14 59.55(18)
C21 W C14 127.3(2)
C15 W C14 35.5(2)
C22 W C14 149.93(18)
C25 W C14 126.3(2)
C12 W C14 58.1(2)
C11 W Cl1 129.04(14)
C21 W Cl1 128.58(14)
C15 W Cl1 132.63(15)
C22 W Cl1 90.92(14)
C25 W Cl1 132.13(16)
C12 W Cl1 92.06(14)
C14 W Cl1 97.52(16)
C11 W C24 126.75(19)
C21 W C24 59.3(2)
C15 W C24 125.24(19)
C22 W C24 58.42(17)
C25 W C24 34.8(2)
C12 W C24 149.6(2)
C14 W C24 147.01(19)
Cl1 W C24 97.82(14)
C11 W C23 126.74(19)
C21 W C23 59.35(19)
C15 W C23 150.6(2)
C22 W C23 35.07(19)
C25 W C23 58.2(2)
C12 W C23 124.7(2)
C14 W C23 173.3(2)
Cl1 W C23 76.67(14)
C24 W C23 33.31(18)
C11 W Cl2 127.28(14)
C21 W Cl2 127.49(15)
C15 W Cl2 89.38(14)
C22 W Cl2 133.14(13)
C25 W Cl2 89.91(17)
C12 W Cl2 133.32(16)
C14 W Cl2 76.81(14)
Cl1 W Cl2 81.59(6)
C24 W Cl2 76.79(14)
C23 W Cl2 98.84(14)
C11 W C13 58.99(19)
C21 W C13 126.07(19)
C15 W C13 58.5(2)
C22 W C13 123.95(18)
C25 W C13 150.5(2)
C12 W C13 34.9(2)
C14 W C13 33.2(2)
Cl1 W C13 77.21(15)
C24 W C13 174.25(19)
C23 W C13 145.3(2)
Cl2 W C13 99.45(14)
C51 Si C21 117.3(3)
C51 Si C11 116.2(3)
C21 Si C11 87.7(2)
C51 Si C52 103.8(3)
C21 Si C52 116.3(3)
C11 Si C52 115.8(3)
C12 C11 C15 107.1(5)
C12 C11 Si 124.2(4)
C15 C11 Si 123.9(4)
C12 C11 W 73.4(3)
C15 C11 W 71.9(3)
Si C11 W 100.6(2)
C13 C12 C11 107.9(5)
C13 C12 C32 121.2(5)
C11 C12 C32 128.9(5)
C13 C12 W 79.0(3)
C11 C12 W 69.6(3)
C32 C12 W 130.2(4)
C14 C13 C12 108.8(5)
C14 C13 C33 125.4(6)
C12 C13 C33 125.7(6)
C14 C13 W 72.4(3)
C12 C13 W 66.1(3)
C33 C13 W 130.3(4)
C13 C14 C15 109.3(5)
C13 C14 C34 124.8(6)
C15 C14 C34 125.7(6)
C13 C14 W 74.4(3)
C15 C14 W 65.7(3)
C34 C14 W 130.3(4)
C14 C15 C11 106.6(5)
C14 C15 C35 121.3(5)
C11 C15 C35 130.5(5)
C14 C15 W 78.8(3)
C11 C15 W 70.2(3)
C35 C15 W 128.0(4)
C25 C21 C22 106.7(5)
C25 C21 Si 123.9(4)
C22 C21 Si 124.9(4)
C25 C21 W 72.8(3)
C22 C21 W 72.6(3)
Si C21 W 100.8(2)
C23 C22 C21 107.0(4)
C23 C22 C42 121.8(5)
C21 C22 C42 129.3(5)
C23 C22 W 78.6(3)
C21 C22 W 69.7(3)
C42 C22 W 129.6(3)
C24 C23 C22 109.3(5)
C24 C23 C43 124.3(5)
C22 C23 C43 126.2(5)
C24 C23 W 73.3(3)
C22 C23 W 66.3(3)
C43 C23 W 130.6(4)
C23 C24 C25 109.3(5)
C23 C24 C44 125.4(6)
C25 C24 C44 125.0(5)
C23 C24 W 73.4(3)
C25 C24 W 66.5(3)
C44 C24 W 131.1(4)
C24 C25 C21 107.5(5)
C24 C25 C45 121.7(5)
C21 C25 C45 129.0(6)
C24 C25 W 78.6(3)
C21 C25 W 69.6(3)
C45 C25 W 129.6(4)
C2 C1 C6 119.7(10)
C1 C2 C3 120.5(10)
C2 C3 C4 119.5(11)
C5 C4 C3 119.5(10)
C4 C5 C6 120.3(9)
C5 C6 C1 120.4(10)

loop_
_geom_bond_atom_site_label_1
_geom_bond_atom_site_label_2
_geom_bond_distance
W C11 2.241(5)
W C21 2.242(5)
W C15 2.263(6)
W C22 2.282(5)
W C25 2.285(6)
W C12 2.292(5)
W C14 2.435(5)
W Cl1 2.4401(16)
W C24 2.443(5)
W C23 2.444(5)
W Cl2 2.4440(15)
W C13 2.460(5)
Si C51 1.853(6)
Si C21 1.870(6)
Si C11 1.877(5)
Si C52 1.879(7)
C11 C12 1.439(7)
C11 C15 1.463(7)
C12 C13 1.432(8)
C12 C32 1.505(7)
C13 C14 1.397(9)
C13 C33 1.499(8)
C14 C15 1.442(8)
C14 C34 1.493(8)
C15 C35 1.508(8)
C21 C25 1.459(8)
C21 C22 1.462(7)
C22 C23 1.432(8)
C22 C42 1.518(7)
C23 C24 1.400(8)
C23 C43 1.475(8)
C24 C25 1.423(8)
C24 C44 1.489(8)
C25 C45 1.509(8)
C1 C2 1.326(16)
C1 C6 1.377(15)
C2 C3 1.370(16)
C3 C4 1.387(15)
C4 C5 1.337(16)
C5 C6 1.354(15)
